data_2202504
loop_
_publ_author_name
'Karakurt, Tuncay'
'Din\,cer, Muharrem'
'Nesuhi, Akdemir'
'Kantar, Cihan'
'A\(gar, Erbil'

_publ_section_title
;
 4,5-Bis(1-naphthoxy)phthalonitrile
;
_journal_issue 11
_journal_name_full 'Acta Crystallographica Section E'
_journal_page_first o1748
_journal_page_last o1750
_journal_paper_doi 10.1107/S1600536803022207
_journal_volume 59
_journal_year 2003
_chemical_formula_iupac 'C28 H16 N2 O2'
_chemical_formula_moiety 'C28 H16 N2 O2'
_chemical_formula_sum 'C28 H16 N2 O2'
_chemical_formula_weight 412.43
_chemical_name_systematic
;
4,5-Bis(1-naphthoxy)phthalonitrile
;
_space_group_IT_number 2
_symmetry_cell_setting triclinic
_symmetry_space_group_name_Hall '-P 1'
_symmetry_space_group_name_H-M 'P -1'
_atom_sites_solution_hydrogens geom
_atom_sites_solution_primary direct
_atom_sites_solution_secondary difmap
_audit_creation_method 'WinGx routine-INITIALIS'
_cell_angle_alpha 116.931(11)
_cell_angle_beta 99.441(11)
_cell_angle_gamma 93.570(12)
_cell_formula_units_Z 2
_cell_length_a 9.9667(14)
_cell_length_b 10.4946(15)
_cell_length_c 11.2637(16)
_cell_measurement_reflns_used 5492
_cell_measurement_temperature 293(2)
_cell_measurement_theta_max 29.45
_cell_measurement_theta_min 2.10
_cell_volume 1023.6(3)
_computing_cell_refinement X-AREA
_computing_data_collection 'X-AREA (Stoe & Cie, 2001)'
_computing_data_reduction 'X-RED (Stoe & Cie, 2001)'
_computing_molecular_graphics 'ORTEP-3 for Windows (Farrugia, 1997) and PLATON (Spek, 1990)'
_computing_publication_material 'WinGX (Farrugia, 1999)'
_computing_structure_refinement 'SHELXL97 (Sheldrick, 1997)'
_computing_structure_solution 'SHELXS97 (Sheldrick, 1997)'
_diffrn_ambient_temperature 293(2)
_diffrn_detector_area_resol_mean 6.67
_diffrn_measured_fraction_theta_full 1.000
_diffrn_measured_fraction_theta_max 1.000
_diffrn_measurement_device_type 'Stoe IPDS 2'
_diffrn_measurement_method \f
_diffrn_radiation_monochromator 'plane graphite'
_diffrn_radiation_source 'sealed X-ray tube'
_diffrn_radiation_type MoK\a
_diffrn_radiation_wavelength 0.71073
_diffrn_reflns_av_R_equivalents 0.090
_diffrn_reflns_av_sigmaI/netI 0.090
_diffrn_reflns_limit_h_max 11
_diffrn_reflns_limit_h_min -11
_diffrn_reflns_limit_k_max 12
_diffrn_reflns_limit_k_min -12
_diffrn_reflns_limit_l_max 13
_diffrn_reflns_limit_l_min -13
_diffrn_reflns_number 13294
_diffrn_reflns_theta_full 25.00
_diffrn_reflns_theta_max 25.00
_diffrn_reflns_theta_min 2.08
_diffrn_standards_decay_% 0
_diffrn_standards_number 0
_exptl_absorpt_coefficient_mu 0.085
_exptl_absorpt_correction_type none
_exptl_crystal_colour Brown
_exptl_crystal_density_diffrn 1.338
_exptl_crystal_density_method 'not measured'
_exptl_crystal_description plate
_exptl_crystal_F_000 428
_exptl_crystal_size_max 0.80
_exptl_crystal_size_mid 0.35
_exptl_crystal_size_min 0.03
_refine_diff_density_max 0.175
_refine_diff_density_min -0.150
_refine_ls_extinction_coef 0.0086(10)
_refine_ls_extinction_expression Fc^*^=kFc[1+0.001xFc^2^\l^3^/sin(2\q)]^-1/4^
_refine_ls_extinction_method SHELXL97
_refine_ls_goodness_of_fit_ref 0.804
_refine_ls_hydrogen_treatment refall
_refine_ls_matrix_type full
_refine_ls_number_parameters 354
_refine_ls_number_reflns 3606
_refine_ls_number_restraints 0
_refine_ls_restrained_S_all 0.804
_refine_ls_R_factor_all 0.0999
_refine_ls_R_factor_gt 0.0353
_refine_ls_shift/su_max 0.001
_refine_ls_shift/su_mean 0.000
_refine_ls_structure_factor_coef Fsqd
_refine_ls_weighting_details 'calc w = 1/[\s^2^(Fo^2^)+(0.0125P)^2^] where P = (Fo^2^+2Fc^2^)/3'
_refine_ls_weighting_scheme calc
_refine_ls_wR_factor_gt 0.0608
_refine_ls_wR_factor_ref 0.0693
_reflns_number_gt 1694
_reflns_number_total 3606
_reflns_threshold_expression I>2\s(I)
_cod_data_source_file ci6272.cif
_cod_data_source_block I
_cod_database_code 2202504
_cod_database_fobs_code 2202504

loop_
_symmetry_equiv_pos_as_xyz
'x, y, z'
'-x, -y, -z'

loop_
_atom_site_label
_atom_site_fract_x
_atom_site_fract_y
_atom_site_fract_z
_atom_site_U_iso_or_equiv
_atom_site_adp_type
_atom_site_calc_flag
_atom_site_refinement_flags
_atom_site_occupancy
_atom_site_disorder_assembly
_atom_site_disorder_group
_atom_site_type_symbol
O1 0.49340(14) 0.74607(14) 0.05429(13) 0.0515(4) Uani d . 1 . . O
O2 0.68250(14) 0.73471(14) 0.24528(14) 0.0570(4) Uani d . 1 . . O
N1 0.0331(2) 0.4099(2) 0.0951(2) 0.0783(7) Uani d . 1 . . N
N2 0.3128(2) 0.4235(2) 0.4124(2) 0.0856(7) Uani d . 1 . . N
C1 0.4542(2) 0.6767(2) 0.1247(2) 0.0462(5) Uani d . 1 . . C
C2 0.3205(2) 0.6088(2) 0.0916(2) 0.0484(6) Uani d . 1 . . C
C3 0.2824(2) 0.53677(19) 0.1609(2) 0.0476(6) Uani d . 1 . . C
C4 0.3782(2) 0.53688(19) 0.2657(2) 0.0469(5) Uani d . 1 . . C
C5 0.5139(2) 0.6031(2) 0.2981(2) 0.0495(6) Uani d . 1 . . C
C6 0.1432(3) 0.4648(2) 0.1256(2) 0.0594(6) Uani d . 1 . . C
C7 0.3379(2) 0.4710(2) 0.3449(2) 0.0575(6) Uani d . 1 . . C
C8 0.5520(2) 0.67022(19) 0.2256(2) 0.0461(5) Uani d . 1 . . C
C9 0.5321(2) 0.8979(2) 0.1315(2) 0.0472(6) Uani d . 1 . . C
C10 0.4707(3) 0.9800(3) 0.2325(3) 0.0597(7) Uani d . 1 . . C
C11 0.5131(3) 1.1311(3) 0.3027(3) 0.0717(8) Uani d . 1 . . C
C12 0.6118(3) 1.1931(3) 0.2671(3) 0.0669(8) Uani d . 1 . . C
C13 0.6744(2) 1.1090(2) 0.1608(2) 0.0510(6) Uani d . 1 . . C
C14 0.6360(2) 0.9574(2) 0.0909(2) 0.0445(5) Uani d . 1 . . C
C15 0.6994(2) 0.8740(3) -0.0135(2) 0.0555(6) Uani d . 1 . . C
C16 0.7986(3) 0.9372(3) -0.0503(3) 0.0692(7) Uani d . 1 . . C
C17 0.8361(3) 1.0876(3) 0.0190(3) 0.0748(8) Uani d . 1 . . C
C18 0.7778(3) 1.1712(3) 0.1213(3) 0.0668(8) Uani d . 1 . . C
C19 0.7855(2) 0.7367(2) 0.3483(2) 0.0498(6) Uani d . 1 . . C
C20 0.8495(2) 0.6190(3) 0.3210(3) 0.0624(7) Uani d . 1 . . C
C21 0.9568(3) 0.6250(3) 0.4212(3) 0.0706(8) Uani d . 1 . . C
C22 0.9975(3) 0.7458(3) 0.5419(3) 0.0683(8) Uani d . 1 . . C
C23 0.9328(2) 0.8701(2) 0.5708(2) 0.0542(6) Uani d . 1 . . C
C24 0.8232(2) 0.8648(2) 0.4706(2) 0.0485(6) Uani d . 1 . . C
C25 0.7611(3) 0.9889(3) 0.4968(3) 0.0621(7) Uani d . 1 . . C
C26 0.8075(3) 1.1115(3) 0.6154(3) 0.0763(8) Uani d . 1 . . C
C27 0.9148(4) 1.1178(3) 0.7154(3) 0.0854(9) Uani d . 1 . . C
C28 0.9749(3) 0.9996(3) 0.6929(3) 0.0746(8) Uani d . 1 . . C
H2 0.259(2) 0.6063(18) 0.0161(19) 0.052(6) Uiso d . 1 . . H
H5 0.5742(19) 0.6033(17) 0.3686(18) 0.044(6) Uiso d . 1 . . H
H10 0.401(2) 0.940(2) 0.261(2) 0.080(8) Uiso d . 1 . . H
H11 0.467(2) 1.184(2) 0.369(2) 0.076(9) Uiso d . 1 . . H
H12 0.637(2) 1.296(2) 0.315(2) 0.084(8) Uiso d . 1 . . H
H15 0.671(2) 0.769(2) -0.0599(19) 0.062(6) Uiso d . 1 . . H
H16 0.836(3) 0.876(3) -0.131(3) 0.107(10) Uiso d . 1 . . H
H17 0.903(3) 1.135(3) -0.005(3) 0.113(10) Uiso d . 1 . . H
H18 0.801(2) 1.273(2) 0.166(2) 0.067(7) Uiso d . 1 . . H
H20 0.822(2) 0.529(2) 0.226(2) 0.085(7) Uiso d . 1 . . H
H21 0.993(3) 0.540(2) 0.400(2) 0.089(9) Uiso d . 1 . . H
H22 1.062(2) 0.756(2) 0.611(2) 0.064(7) Uiso d . 1 . . H
H25 0.700(2) 0.986(2) 0.429(2) 0.072(8) Uiso d . 1 . . H
H26 0.761(3) 1.192(3) 0.622(3) 0.109(11) Uiso d . 1 . . H
H27 0.950(3) 1.206(3) 0.792(2) 0.090(8) Uiso d . 1 . . H
H28 1.045(3) 0.999(2) 0.753(2) 0.084(9) Uiso d . 1 . . H

loop_
_atom_site_aniso_label
_atom_site_aniso_U_11
_atom_site_aniso_U_22
_atom_site_aniso_U_33
_atom_site_aniso_U_12
_atom_site_aniso_U_13
_atom_site_aniso_U_23
O1 0.0586(10) 0.0491(9) 0.0480(9) -0.0042(7) 0.0007(7) 0.0289(7)
O2 0.0465(10) 0.0669(10) 0.0621(10) -0.0082(7) -0.0046(8) 0.0417(8)
N1 0.0576(14) 0.0731(14) 0.1016(17) -0.0088(11) 0.0069(12) 0.0445(12)
N2 0.0949(17) 0.0954(16) 0.0957(16) 0.0100(12) 0.0330(14) 0.0661(14)
C1 0.0499(14) 0.0439(12) 0.0451(12) -0.0003(10) 0.0023(11) 0.0248(10)
C2 0.0506(15) 0.0437(12) 0.0457(13) 0.0007(11) -0.0022(12) 0.0217(11)
C3 0.0494(14) 0.0372(11) 0.0504(13) 0.0007(10) 0.0079(11) 0.0174(10)
C4 0.0523(15) 0.0405(12) 0.0490(13) 0.0014(10) 0.0095(12) 0.0233(10)
C5 0.0535(16) 0.0486(13) 0.0492(14) 0.0037(11) 0.0019(12) 0.0290(12)
C6 0.0570(16) 0.0466(13) 0.0707(17) -0.0002(12) 0.0094(14) 0.0267(12)
C7 0.0604(16) 0.0561(14) 0.0618(15) 0.0066(11) 0.0165(13) 0.0319(13)
C8 0.0438(14) 0.0435(12) 0.0489(13) 0.0002(10) 0.0020(11) 0.0235(10)
C9 0.0468(14) 0.0431(12) 0.0508(13) 0.0039(11) -0.0028(12) 0.0262(11)
C10 0.0592(17) 0.0633(17) 0.0649(17) 0.0135(14) 0.0174(14) 0.0356(14)
C11 0.081(2) 0.0579(18) 0.0737(19) 0.0294(16) 0.0189(17) 0.0260(15)
C12 0.075(2) 0.0452(16) 0.0741(19) 0.0097(14) -0.0028(16) 0.0290(15)
C13 0.0537(15) 0.0444(13) 0.0526(14) 0.0022(12) -0.0057(12) 0.0271(12)
C14 0.0400(13) 0.0458(13) 0.0503(13) 0.0018(10) -0.0032(11) 0.0296(11)
C15 0.0545(16) 0.0571(16) 0.0574(16) 0.0044(13) 0.0070(13) 0.0312(14)
C16 0.0652(18) 0.0792(19) 0.0687(18) 0.0017(15) 0.0135(15) 0.0410(16)
C17 0.066(2) 0.081(2) 0.082(2) -0.0123(16) 0.0019(17) 0.0503(18)
C18 0.0666(18) 0.0530(17) 0.0779(19) -0.0105(15) -0.0121(16) 0.0399(16)
C19 0.0407(13) 0.0593(14) 0.0539(14) -0.0010(11) 0.0015(11) 0.0345(12)
C20 0.0662(17) 0.0551(15) 0.0640(17) 0.0061(13) 0.0040(14) 0.0299(14)
C21 0.0711(19) 0.0656(18) 0.081(2) 0.0193(15) 0.0093(16) 0.0411(17)
C22 0.0524(17) 0.088(2) 0.0697(19) 0.0077(15) -0.0021(15) 0.0472(17)
C23 0.0467(14) 0.0628(15) 0.0505(14) -0.0069(12) 0.0031(12) 0.0288(12)
C24 0.0421(13) 0.0555(14) 0.0503(13) 0.0009(11) 0.0110(11) 0.0274(12)
C25 0.0624(18) 0.0632(17) 0.0654(18) 0.0099(14) 0.0205(15) 0.0320(15)
C26 0.093(2) 0.068(2) 0.069(2) 0.0127(17) 0.0336(18) 0.0278(18)
C27 0.108(3) 0.071(2) 0.0592(19) -0.013(2) 0.0270(19) 0.0155(17)
C28 0.070(2) 0.088(2) 0.0568(18) -0.0106(17) 0.0057(16) 0.0324(17)

loop_
_atom_type_symbol
_atom_type_description
_atom_type_scat_dispersion_real
_atom_type_scat_dispersion_imag
_atom_type_scat_source
C C 0.0033 0.0016 'International Tables Vol C Tables 4.2.6.8 and 6.1.1.4'
H H 0.0000 0.0000 'International Tables Vol C Tables 4.2.6.8 and 6.1.1.4'
N N 0.0061 0.0033 'International Tables Vol C Tables 4.2.6.8 and 6.1.1.4'
O O 0.0106 0.0060 'International Tables Vol C Tables 4.2.6.8 and 6.1.1.4'

loop_
_geom_angle_atom_site_label_1
_geom_angle_atom_site_label_2
_geom_angle_atom_site_label_3
_geom_angle
_geom_angle_publ_flag
C1 O1 C9 115.68(15) yes
C8 O2 C19 118.56(15) yes
C2 C1 O1 119.98(18) yes
C2 C1 C8 120.2(2) ?
O1 C1 C8 119.72(18) yes
C1 C2 C3 119.7(2) ?
C1 C2 H2 118.1(11) ?
C3 C2 H2 121.9(11) ?
C2 C3 C4 119.76(19) ?
C2 C3 C6 119.7(2) ?
C4 C3 C6 120.5(2) ?
C3 C4 C5 120.8(2) ?
C3 C4 C7 120.47(19) ?
C5 C4 C7 118.71(19) yes
C8 C5 C4 119.0(2) ?
C8 C5 H5 122.0(11) ?
C4 C5 H5 119.0(11) ?
N1 C6 C3 177.9(3) ?
N2 C7 C4 176.1(3) ?
O2 C8 C5 124.25(19) ?
O2 C8 C1 115.39(18) ?
C5 C8 C1 120.4(2) ?
C10 C9 O1 122.4(2) yes
C10 C9 C14 122.7(2) ?
O1 C9 C14 114.9(2) yes
C9 C10 C11 118.9(3) ?
C9 C10 H10 123.0(13) ?
C11 C10 H10 118.1(13) ?
C12 C11 C10 120.5(3) ?
C12 C11 H11 123.0(14) ?
C10 C11 H11 116.4(14) ?
C11 C12 C13 120.9(2) ?
C11 C12 H12 118.5(14) ?
C13 C12 H12 120.6(14) ?
C12 C13 C14 119.7(2) ?
C12 C13 C18 122.1(2) ?
C14 C13 C18 118.2(3) ?
C15 C14 C13 119.6(2) ?
C15 C14 C9 123.18(19) ?
C13 C14 C9 117.2(2) ?
C16 C15 C14 121.0(2) ?
C16 C15 H15 121.5(12) ?
C14 C15 H15 117.6(12) ?
C15 C16 C17 119.3(3) ?
C15 C16 H16 119.1(15) ?
C17 C16 H16 121.4(15) ?
C18 C17 C16 121.2(3) ?
C18 C17 H17 117.3(16) ?
C16 C17 H17 121.4(16) ?
C17 C18 C13 120.7(3) ?
C17 C18 H18 121.1(13) ?
C13 C18 H18 118.2(13) ?
C20 C19 C24 123.2(2) ?
C20 C19 O2 119.2(2) yes
C24 C19 O2 117.4(2) yes
C19 C20 C21 118.8(2) ?
C19 C20 H20 120.3(13) ?
C21 C20 H20 120.8(13) ?
C22 C21 C20 120.7(3) ?
C22 C21 H21 124.1(15) ?
C20 C21 H21 115.2(15) ?
C21 C22 C23 121.0(3) ?
C21 C22 H22 125.4(13) ?
C23 C22 H22 113.5(13) ?
C28 C23 C24 118.3(3) ?
C28 C23 C22 122.9(3) ?
C24 C23 C22 118.8(2) ?
C19 C24 C25 123.3(2) ?
C19 C24 C23 117.5(2) ?
C25 C24 C23 119.1(2) ?
C26 C25 C24 120.0(3) ?
C26 C25 H25 122.6(14) ?
C24 C25 H25 116.9(14) ?
C25 C26 C27 121.4(3) ?
C25 C26 H26 113.6(17) ?
C27 C26 H26 125.0(17) ?
C28 C27 C26 119.5(3) ?
C28 C27 H27 121.0(17) ?
C26 C27 H27 119.2(16) ?
C27 C28 C23 121.6(3) ?
C27 C28 H28 123.0(15) ?
C23 C28 H28 115.4(15) ?

loop_
_geom_bond_atom_site_label_1
_geom_bond_atom_site_label_2
_geom_bond_site_symmetry_2
_geom_bond_distance
_geom_bond_publ_flag
O1 C1 . 1.379(2) yes
O1 C9 . 1.415(2) yes
O2 C8 . 1.363(2) yes
O2 C19 . 1.409(2) yes
N1 C6 . 1.128(3) yes
N2 C7 . 1.130(3) yes
C1 C2 . 1.378(3) ?
C1 C8 . 1.401(3) ?
C2 C3 . 1.386(3) ?
C2 H2 . 0.951(19) ?
C3 C4 . 1.391(3) ?
C3 C6 . 1.439(3) ?
C4 C5 . 1.391(3) ?
C4 C7 . 1.441(3) ?
C5 C8 . 1.377(3) ?
C5 H5 . 0.913(18) ?
C9 C10 . 1.348(3) ?
C9 C14 . 1.416(3) ?
C10 C11 . 1.410(3) ?
C10 H10 . 0.96(2) ?
C11 C12 . 1.356(3) ?
C11 H11 . 0.92(2) ?
C12 C13 . 1.400(3) ?
C12 H12 . 0.95(2) ?
C13 C14 . 1.410(3) ?
C13 C18 . 1.420(3) ?
C14 C15 . 1.389(3) ?
C15 C16 . 1.375(3) ?
C15 H15 . 0.976(18) ?
C16 C17 . 1.398(3) ?
C16 H16 . 0.99(2) ?
C17 C18 . 1.343(3) ?
C17 H17 . 0.95(3) ?
C18 H18 . 0.948(19) ?
C19 C20 . 1.358(3) ?
C19 C24 . 1.391(3) ?
C20 C21 . 1.397(3) ?
C20 H20 . 1.03(2) ?
C21 C22 . 1.347(3) ?
C21 H21 . 0.92(2) ?
C22 C23 . 1.419(3) ?
C22 H22 . 0.88(2) ?
C23 C28 . 1.401(3) ?
C23 C24 . 1.414(3) ?
C24 C25 . 1.407(3) ?
C25 C26 . 1.349(3) ?
C25 H25 . 0.88(2) ?
C26 C27 . 1.395(4) ?
C26 H26 . 0.97(3) ?
C27 C28 . 1.349(4) ?
C27 H27 . 0.93(2) ?
C28 H28 . 0.90(2) ?

loop_
_geom_hbond_atom_site_label_D
_geom_hbond_atom_site_label_H
_geom_hbond_atom_site_label_A
_geom_hbond_site_symmetry_A
_geom_hbond_distance_DH
_geom_hbond_distance_HA
_geom_hbond_distance_DA
_geom_hbond_angle_DHA
C15 H15 O1 . 0.98(2) 2.41(2) 2.775(3) 101.0(10)
C25 H25 O2 . 0.88(2) 2.48(2) 2.815(3) 103(2)
C25 H25 Cg2 . 0.88(2) 3.04(2) 3.882(3) 160(2)
C26 H26 Cg1 2_676 0.97(3) 3.10(3) 3.879(3) 138(2)
C28 H28 Cg3 2_776 0.90(2) 2.90(2) 3.793(3) 176(2)

loop_
_cod_related_entry_id
_cod_related_entry_database
_cod_related_entry_code
1 ChemSpider 21131379
